data_2202807
loop_
_publ_author_name
'Akutsu, Hiroki'
'Yamada, Jun-ichi'
'Nakatsuji, Shin'ichi'

_publ_section_title
;
 Tetrathiafulvalenium 4-oxo-2,2,6,6-tetramethylpiperidin-1-sulfate
;
_journal_issue 10
_journal_name_full 'Acta Crystallographica Section E'
_journal_page_first o1441
_journal_page_last o1443
_journal_paper_doi 10.1107/S1600536803019032
_journal_volume 59
_journal_year 2003
_chemical_formula_moiety 'C6 H4 S4 + , C9 H16 N O5 S -'
_chemical_formula_sum 'C15 H20 N O5 S5'
_chemical_formula_weight 454.63
_space_group_IT_number 2
_symmetry_cell_setting triclinic
_symmetry_space_group_name_Hall '-P 1'
_symmetry_space_group_name_H-M 'P -1'
_cell_angle_alpha 102.780(10)
_cell_angle_beta 106.020(10)
_cell_angle_gamma 79.520(10)
_cell_formula_units_Z 2
_cell_length_a 10.8840(10)
_cell_length_b 12.132(2)
_cell_length_c 7.9480(10)
_cell_measurement_reflns_used 25
_cell_measurement_temperature 296.2
_cell_measurement_theta_max 15.0
_cell_measurement_theta_min 14.1
_cell_volume 975.5(2)
_computing_cell_refinement 'MSC/AFC Diffractometer Control Software'
_computing_data_collection
;
MSC/AFC Diffractometer Control Software
(Molecular Structure Corporation, 1994)
;
_computing_data_reduction ' TEXSAN for Windows (Molecular Structure Corporation, 1997-1999)'
_computing_publication_material 'TEXSAN for Windows'
_computing_structure_refinement 'TEXSAN for Windows'
_computing_structure_solution ' SIR92 (Altomare et al., 1994)'
_diffrn_ambient_temperature 296.2
_diffrn_measured_fraction_theta_full 0.999
_diffrn_measured_fraction_theta_max 0.999
_diffrn_measurement_device 'Rigaku AFC-7R'
_diffrn_measurement_method \w-2\q
_diffrn_radiation_monochromator graphite
_diffrn_radiation_source 'Rigaku rotating anode'
_diffrn_radiation_type 'Mo K\a'
_diffrn_radiation_wavelength 0.7107
_diffrn_reflns_av_R_equivalents 0.02760
_diffrn_reflns_av_sigmaI/netI 0.137
_diffrn_reflns_limit_h_max 14
_diffrn_reflns_limit_h_min 0
_diffrn_reflns_limit_k_max 15
_diffrn_reflns_limit_k_min -15
_diffrn_reflns_limit_l_max 9
_diffrn_reflns_limit_l_min -10
_diffrn_reflns_number 4709
_diffrn_reflns_reduction_process 'Lp corrections applied'
_diffrn_reflns_theta_full 27.504
_diffrn_reflns_theta_max 27.50
_diffrn_reflns_theta_min 2.44
_diffrn_standards_decay_% 0.35
_diffrn_standards_interval_count 150
_diffrn_standards_number 3
_exptl_absorpt_coefficient_mu 0.620
_exptl_absorpt_correction_T_max 0.970
_exptl_absorpt_correction_T_min 0.950
_exptl_absorpt_correction_type psi-scan
_exptl_absorpt_process_details '(North et al., 1968)'
_exptl_crystal_colour black
_exptl_crystal_density_diffrn 1.548
_exptl_crystal_density_meas ?
_exptl_crystal_description plate
_exptl_crystal_F_000 474.00
_exptl_crystal_size_max 0.18
_exptl_crystal_size_mid 0.15
_exptl_crystal_size_min 0.05
_refine_diff_density_max 0.55
_refine_diff_density_min -0.55
_refine_ls_extinction_method none
_refine_ls_goodness_of_fit_all 1.712
_refine_ls_goodness_of_fit_ref 1.710
_refine_ls_hydrogen_treatment noref
_refine_ls_matrix_type full
_refine_ls_number_constraints 0
_refine_ls_number_parameters 235
_refine_ls_number_reflns 2479
_refine_ls_number_restraints 0
_refine_ls_R_factor_all 0.0671
_refine_ls_R_factor_gt 0.0670
_refine_ls_shift/su_max 0.0000
_refine_ls_shift/su_mean 0.0000
_refine_ls_structure_factor_coef F
_refine_ls_weighting_details 'w = 1/[\s^2^(Fo)]'
_refine_ls_weighting_scheme sigma
_refine_ls_wR_factor_all 0.0420
_refine_ls_wR_factor_ref 0.0420
_reflns_number_gt 2479
_reflns_number_total 4476
_reflns_threshold_expression I>2\s(I)
_cod_data_source_file ob6288.cif
_cod_data_source_block 3
_cod_depositor_comments
;
The following automatic conversions were performed:

'_exptl_crystal_density_meas' value 'not measured' was changed to '?'
- the value is perceived as not measured.

Automatic conversion script
Id: cif_fix_values 3008 2015-01-20 13:52:24Z robertas 
;
_cod_original_cell_volume 975.5(3)
_cod_original_sg_symbol_Hall '-p 1'
_cod_original_sg_symbol_H-M 'P -1       '
_cod_original_formula_sum 'C15 H20 N O5 S5 '
_cod_database_code 2202807

loop_
_symmetry_equiv_pos_as_xyz
'  +x,  +y,  +z'
'  -x,  -y,  -z'

loop_
_atom_site_label
_atom_site_fract_x
_atom_site_fract_y
_atom_site_fract_z
_atom_site_U_iso_or_equiv
_atom_site_adp_type
_atom_site_calc_flag
_atom_site_calc_attached_atom
_atom_site_refinement_flags
_atom_site_occupancy
S1 -0.03520(10) 0.09760(10) 0.3360(2) 0.0339(4) Uani d ? . 1.000
S2 -0.13700(10) -0.11260(10) 0.1430(2) 0.0350(4) Uani d ? . 1.000
S3 0.23820(10) -0.00150(10) 0.2362(2) 0.0346(4) Uani d ? . 1.000
S4 0.13180(10) -0.20820(10) 0.0340(2) 0.0354(4) Uani d ? . 1.000
S5 0.44770(10) 0.20490(10) 0.2021(2) 0.0377(4) Uani d ? . 1.000
O1 0.1583(3) 0.6474(3) 0.6652(5) 0.0540(10) Uani d ? . 1.000
O2 0.3190(3) 0.2686(2) 0.2749(4) 0.0340(10) Uani d ? . 1.000
O3 0.5460(3) 0.2785(3) 0.2682(5) 0.0540(10) Uani d ? . 1.000
O4 0.4774(3) 0.1020(3) 0.2748(5) 0.0630(10) Uani d ? . 1.000
O5 0.3977(3) 0.1856(3) 0.0132(5) 0.0630(10) Uani d ? . 1.000
N1 0.3295(3) 0.3809(3) 0.3862(5) 0.0230(10) Uani d ? . 1.000
C1 -0.1908(4) 0.0864(4) 0.3336(6) 0.040(2) Uani d ? . 1.000
C2 -0.2385(4) -0.0100(4) 0.2466(6) 0.038(2) Uani d ? . 1.000
C3 -0.0069(4) -0.0367(4) 0.2167(6) 0.0260(10) Uani d ? . 1.000
C4 0.1100(4) -0.0786(3) 0.1702(6) 0.0290(10) Uani d ? . 1.000
C5 0.3367(4) -0.1045(4) 0.1300(7) 0.040(2) Uani d ? . 1.000
C6 0.2886(4) -0.1979(4) 0.0371(6) 0.0350(10) Uani d ? . 1.000
C7 0.2313(4) 0.5807(4) 0.5914(6) 0.035(2) Uani d ? . 1.000
C8 0.2392(5) 0.5786(4) 0.4068(7) 0.045(2) Uani d ? . 1.000
C9 0.3269(5) 0.4895(4) 0.6763(6) 0.041(2) Uani d ? . 1.000
C10 0.2325(4) 0.4610(4) 0.2856(6) 0.0320(10) Uani d ? . 1.000
C11 0.3201(4) 0.3695(4) 0.5644(6) 0.0300(10) Uani d ? . 1.000
C12 0.0924(4) 0.4319(5) 0.2293(7) 0.052(2) Uani d ? . 1.000
C13 0.2731(5) 0.4643(4) 0.1201(6) 0.050(2) Uani d ? . 1.000
C14 0.2001(5) 0.3215(4) 0.5702(7) 0.045(2) Uani d ? . 1.000
C15 0.4383(5) 0.2925(4) 0.6424(7) 0.051(2) Uani d ? . 1.000
H1 -0.2410 0.1452 0.3950 0.051 Uiso c ? . 1.000
H2 -0.3234 -0.0218 0.2411 0.051 Uiso c ? . 1.000
H3 0.4225 -0.0933 0.1355 0.051 Uiso c ? . 1.000
H4 0.3390 -0.2580 -0.0220 0.051 Uiso c ? . 1.000
H5 0.3195 0.6028 0.4141 0.051 Uiso c ? . 1.000
H6 0.1708 0.6306 0.3557 0.051 Uiso c ? . 1.000
H7 0.3118 0.4897 0.7884 0.051 Uiso c ? . 1.000
H8 0.4118 0.5085 0.6945 0.051 Uiso c ? . 1.000
H9 0.0611 0.4273 0.1030 0.051 Uiso c ? . 1.000
H10 0.0400 0.4906 0.2870 0.051 Uiso c ? . 1.000
H11 0.0911 0.3616 0.2593 0.051 Uiso c ? . 1.000
H12 0.2019 0.4577 0.0198 0.051 Uiso c ? . 1.000
H13 0.3392 0.4021 0.1026 0.051 Uiso c ? . 1.000
H14 0.3063 0.5338 0.1337 0.051 Uiso c ? . 1.000
H15 0.1989 0.3113 0.6997 0.051 Uiso c ? . 1.000
H16 0.1266 0.3729 0.5284 0.051 Uiso c ? . 1.000
H17 0.1965 0.2498 0.4939 0.051 Uiso c ? . 1.000
H18 0.4860 0.2609 0.5555 0.051 Uiso c ? . 1.000
H19 0.4137 0.2331 0.6810 0.051 Uiso c ? . 1.000
H20 0.4916 0.3361 0.7420 0.051 Uiso c ? . 1.000

loop_
_atom_site_aniso_label
_atom_site_aniso_U_11
_atom_site_aniso_U_22
_atom_site_aniso_U_33
_atom_site_aniso_U_12
_atom_site_aniso_U_13
_atom_site_aniso_U_23
S1 0.0328(8) 0.0291(7) 0.0357(8) -0.0021(6) 0.0103(6) -0.0036(6)
S2 0.0306(7) 0.0320(7) 0.0444(9) -0.0066(6) 0.0151(7) 0.0012(6)
S3 0.0283(7) 0.0339(8) 0.0398(8) -0.0065(6) 0.0103(6) -0.0016(6)
S4 0.0349(8) 0.0249(7) 0.0466(9) -0.0019(6) 0.0164(7) 0.0004(6)
S5 0.0281(7) 0.0312(7) 0.0541(9) -0.0074(6) 0.0233(7) -0.0111(6)
O1 0.051(2) 0.042(2) 0.066(3) -0.007(2) 0.034(2) -0.022(2)
O2 0.024(2) 0.029(2) 0.049(2) -0.0060(10) 0.018(2) -0.011(2)
O3 0.032(2) 0.044(2) 0.088(3) -0.018(2) 0.034(2) -0.017(2)
O4 0.054(3) 0.034(2) 0.111(3) 0.010(2) 0.043(2) 0.016(2)
O5 0.050(2) 0.085(3) 0.045(2) -0.009(2) 0.024(2) -0.021(2)
N1 0.027(2) 0.017(2) 0.026(2) -0.004(2) 0.011(2) -0.005(2)
C1 0.034(3) 0.045(3) 0.041(3) 0.002(3) 0.019(3) 0.004(3)
C2 0.030(3) 0.049(3) 0.037(3) 0.001(3) 0.013(2) 0.012(3)
C3 0.025(3) 0.029(3) 0.023(3) -0.002(2) 0.008(2) 0.004(2)
C4 0.032(3) 0.026(3) 0.029(3) -0.007(2) 0.006(2) 0.002(2)
C5 0.029(3) 0.040(3) 0.053(4) 0.002(2) 0.016(3) 0.006(3)
C6 0.033(3) 0.027(3) 0.044(3) 0.005(2) 0.012(3) 0.008(2)
C7 0.033(3) 0.030(3) 0.043(3) -0.014(2) 0.016(3) -0.005(2)
C8 0.052(4) 0.033(3) 0.049(4) 0.007(3) 0.017(3) 0.011(3)
C9 0.053(4) 0.040(3) 0.031(3) -0.007(3) 0.018(3) -0.003(2)
C10 0.034(3) 0.033(3) 0.025(3) 0.001(2) 0.006(2) 0.004(2)
C11 0.030(3) 0.032(3) 0.027(3) -0.003(2) 0.007(2) 0.003(2)
C12 0.029(3) 0.069(4) 0.051(4) 0.006(3) 0.004(3) 0.009(3)
C13 0.060(4) 0.061(4) 0.029(3) 0.001(3) 0.011(3) 0.017(3)
C14 0.054(4) 0.041(3) 0.053(4) -0.015(3) 0.030(3) 0.007(3)
C15 0.053(4) 0.052(4) 0.045(4) 0.005(3) 0.013(3) 0.015(3)

loop_
_atom_type_symbol
_atom_type_scat_dispersion_real
_atom_type_scat_dispersion_imag
_atom_type_scat_source
C 0.002 0.002
;International Tables for Crystallography
(1992, Vol. C, Table 6.1.1.2)
;
H 0.000 0.000
;International Tables for Crystallography
(1992, Vol. C, Table 6.1.1.2)
;
S 0.110 0.124
;International Tables for Crystallography
(1992, Vol. C, Table 6.1.1.2)
;
O 0.008 0.006
;International Tables for Crystallography
(1992, Vol. C, Table 6.1.1.2)
;
N 0.004 0.003
;International Tables for Crystallography
(1992, Vol. C, Table 6.1.1.2)
;

loop_
_geom_angle_atom_site_label_1
_geom_angle_atom_site_label_2
_geom_angle_atom_site_label_3
_geom_angle
_geom_angle_publ_flag
C1 S1 C3 95.1(3) ?
C2 S2 C3 95.3(3) ?
C4 S3 C5 94.7(3) ?
C4 S4 C6 94.7(3) ?
O2 S5 O3 108.5(2) ?
O2 S5 O4 101.8(2) ?
O2 S5 O5 102.4(2) ?
O3 S5 O4 114.2(3) ?
O3 S5 O5 115.1(3) ?
O4 S5 O5 113.0(3) ?
S5 O2 N1 116.3(3) ?
O2 N1 C10 105.8(4) ?
O2 N1 C11 106.3(4) ?
C10 N1 C11 119.6(4) ?
S1 C1 C2 117.9(5) ?
S1 C1 H1 121.7 no
C2 C1 H1 120.3 no
S2 C2 C1 116.3(5) ?
S2 C2 H2 121.6 no
C1 C2 H2 122.1 no
S1 C3 S2 115.2(3) ?
S1 C3 C4 122.5(4) ?
S2 C3 C4 122.1(4) ?
S3 C4 S4 115.7(3) ?
S3 C4 C3 122.4(4) ?
S4 C4 C3 121.9(4) ?
S3 C5 C6 117.7(5) ?
S3 C5 H3 121.2 no
C6 C5 H3 121.1 no
S4 C6 C5 117.2(5) ?
S4 C6 H4 121.5 no
C5 C6 H4 121.3 no
O1 C7 C8 124.2(6) ?
O1 C7 C9 123.8(6) ?
C8 C7 C9 112.1(5) ?
C7 C8 C10 114.5(5) ?
C7 C8 H5 107.7 no
C7 C8 H6 108.2 no
C10 C8 H5 108.1 no
C10 C8 H6 108.9 no
H5 C8 H6 109.5 no
C7 C9 C11 114.0(5) ?
C7 C9 H7 108.5 no
C7 C9 H8 108.1 no
C11 C9 H7 109.1 no
C11 C9 H8 108.2 no
H7 C9 H8 108.9 no
N1 C10 C8 105.8(5) ?
N1 C10 C12 115.5(5) ?
N1 C10 C13 108.2(5) ?
C8 C10 C12 110.0(5) ?
C8 C10 C13 108.7(5) ?
C12 C10 C13 108.4(5) ?
N1 C11 C9 105.0(5) ?
N1 C11 C14 116.5(5) ?
N1 C11 C15 107.8(5) ?
C9 C11 C14 110.8(5) ?
C9 C11 C15 108.3(5) ?
C14 C11 C15 108.1(5) ?
C10 C12 H9 108.7 no
C10 C12 H10 109.2 no
C10 C12 H11 109.5 no
H9 C12 H10 109.0 no
H9 C12 H11 109.6 no
H10 C12 H11 110.8 no
C10 C13 H12 110.1 no
C10 C13 H13 109.1 no
C10 C13 H14 109.8 no
H12 C13 H13 109.1 no
H12 C13 H14 109.9 no
H13 C13 H14 108.9 no
C11 C14 H15 114.2 no
C11 C14 H16 107.7 no
C11 C14 H17 108.1 no
H15 C14 H16 108.3 no
H15 C14 H17 108.6 no
H16 C14 H17 109.9 no
C11 C15 H18 109.8 no
C11 C15 H19 110.2 no
C11 C15 H20 109.3 no
H18 C15 H19 109.7 no
H18 C15 H20 108.9 no
H19 C15 H20 109.0 no

loop_
_geom_bond_atom_site_label_1
_geom_bond_atom_site_label_2
_geom_bond_site_symmetry_1
_geom_bond_site_symmetry_2
_geom_bond_distance
_geom_bond_publ_flag
S1 C1 . . 1.718(6) yes
S1 C3 . . 1.716(5) yes
S2 C2 . . 1.730(6) yes
S2 C3 . . 1.724(5) yes
S3 C4 . . 1.717(5) yes
S3 C5 . . 1.723(6) yes
S4 C4 . . 1.719(5) yes
S4 C6 . . 1.726(6) yes
S5 O2 . . 1.659(4) yes
S5 O3 . . 1.430(4) yes
S5 O4 . . 1.437(5) yes
S5 O5 . . 1.430(5) yes
O1 C7 . . 1.201(6) yes
O2 N1 . . 1.456(5) yes
N1 C10 . . 1.484(7) yes
N1 C11 . . 1.485(7) yes
C1 C2 . . 1.334(8) yes
C1 H1 . . 0.95 no
C2 H2 . . 0.95 no
C3 C4 . . 1.398(7) yes
C5 C6 . . 1.318(8) yes
C5 H3 . . 0.96 no
C6 H4 . . 0.95 no
C7 C8 . . 1.487(8) ?
C7 C9 . . 1.512(8) ?
C8 C10 . . 1.536(8) ?
C8 H5 . . 0.95 no
C8 H6 . . 0.94 no
C9 C11 . . 1.532(7) ?
C9 H7 . . 0.95 no
C9 H8 . . 0.96 no
C10 C12 . . 1.549(8) ?
C10 C13 . . 1.510(8) ?
C11 C14 . . 1.539(8) ?
C11 C15 . . 1.514(8) ?
C12 H9 . . 0.96 no
C12 H10 . . 0.95 no
C12 H11 . . 0.94 no
C13 H12 . . 0.95 no
C13 H13 . . 0.96 no
C13 H14 . . 0.95 no
C14 H15 . . 1.07 no
C14 H16 . . 0.95 no
C14 H17 . . 0.95 no
C15 H18 . . 0.95 no
C15 H19 . . 0.95 no
C15 H20 . . 0.96 no

loop_
_geom_contact_atom_site_label_1
_geom_contact_atom_site_label_2
_geom_contact_distance
_geom_contact_site_symmetry_2
_geom_contact_publ_flag
S1 O1 3.141(5) 2_566 no
S1 S4 3.329(2) 2 no
S1 C3 3.678(6) 2_556 no
S2 O5 2.976(5) 2 no
S2 S3 3.416(3) 2 no
S2 O2 3.673(4) 2 no
S3 O4 3.005(5) . no
S3 O2 3.473(4) . no
S4 O1 3.123(4) 1_544 no
O1 C6 3.235(7) 1_566 no
O1 C1 3.310(8) 2_566 no
O1 O3 3.369(5) 2_666 no
O1 C12 3.413(8) 2_566 no
O3 C7 3.034(7) 2_666 no
O3 C9 3.250(7) 2_666 no
O3 C6 3.287(7) 2_655 no
O3 C1 3.346(7) 1_655 no
O3 C8 3.362(8) 2_666 no
O4 C5 3.015(8) . no
O4 C2 3.190(7) 1_655 no
O4 C1 3.486(7) 1_655 no
O5 C2 3.036(8) 2 no
O5 C5 3.303(7) 2_655 no
O5 C6 3.579(7) 2_655 no
O5 C15 3.631(8) 1_554 no
C1 C6 3.339(9) 2 no
C1 C5 3.625(9) 2 no
C2 C5 3.400(10) 2 no
C2 C6 3.617(9) 2 no
C3 C4 3.479(8) 2 no
C5 C15 3.439(9) 2_656 no
C6 C15 3.538(9) 2_656 no
